data_8105796
loop_
_publ_author_name
'Wen, Zhao'
'Jing, Chen'
'Wan-Ming, Xiong'
'Ying-Dong, Lan'
'Xu-Liang, Nie'

_publ_section_title
;
 Crystal structure of
 1,1&#x2032;-(hexane-1,6-diyl)bis(3-ethyl-1H-imidazol-3-ium)
 bis(hexafluorido phosphate), C16H28F12N4P2
;
_journal_issue 4
_journal_name_full 'Zeitschrift f\"ur Kristallographie - New Crystal Structures'
_journal_page_first 609
_journal_page_last 611
_journal_paper_doi 10.1515/ncrs-2018-0527
_journal_volume 234
_journal_year 2019
_chemical_formula_moiety 'C16 H28 N4, 2(F6 P)'
_chemical_formula_sum 'C16 H28 F12 N4 P2'
_chemical_formula_weight 566.36
_space_group_crystal_system monoclinic
_space_group_IT_number 14
_space_group_name_Hall '-P 2yn'
_space_group_name_H-M_alt 'P 1 21/n 1'
_atom_sites_solution_hydrogens geom
_cell_angle_alpha 90
_cell_angle_beta 111.2360(10)
_cell_angle_gamma 90
_cell_formula_units_Z 2
_cell_length_a 8.7921(12)
_cell_length_b 16.173(2)
_cell_length_c 9.1376(12)
_cell_measurement_reflns_used 3198
_cell_measurement_temperature 296(2)
_cell_measurement_theta_max 24.31
_cell_measurement_theta_min 2.52
_cell_volume 1211.1(3)
_computing_cell_refinement 'APEX2, SAINT and SADABS [1]'
_computing_data_collection 'APEX2, SAINT and SADABS [1]'
_computing_data_reduction 'APEX2, SAINT and SADABS [1]'
_computing_structure_refinement 'SHELXL-2014/7 (Sheldrick, 2014) [2]'
_computing_structure_solution 'SHELXL-2014/7 (Sheldrick, 2014) [2]'
_diffrn_ambient_temperature 296(2)
_diffrn_measured_fraction_theta_full 1.000
_diffrn_measured_fraction_theta_max 1.000
_diffrn_measurement_device_type 'Bruker APEX-II CCD'
_diffrn_measurement_method '\f and \w scans'
_diffrn_radiation_monochromator graphite
_diffrn_radiation_source 'sealed tube'
_diffrn_radiation_type MoK\a
_diffrn_radiation_wavelength 0.71073
_diffrn_reflns_av_R_equivalents 0.0248
_diffrn_reflns_av_unetI/netI 0.0196
_diffrn_reflns_Laue_measured_fraction_full 1.000
_diffrn_reflns_Laue_measured_fraction_max 1.000
_diffrn_reflns_limit_h_max 10
_diffrn_reflns_limit_h_min -10
_diffrn_reflns_limit_k_max 17
_diffrn_reflns_limit_k_min -19
_diffrn_reflns_limit_l_max 10
_diffrn_reflns_limit_l_min -10
_diffrn_reflns_number 8792
_diffrn_reflns_point_group_measured_fraction_full 1.000
_diffrn_reflns_point_group_measured_fraction_max 1.000
_diffrn_reflns_theta_full 25.000
_diffrn_reflns_theta_max 25.000
_diffrn_reflns_theta_min 2.519
_exptl_absorpt_coefficient_mu 0.284
_exptl_crystal_colour COLORLESS
_exptl_crystal_density_diffrn 1.553
_exptl_crystal_description BLOCK
_exptl_crystal_F_000 580
_exptl_crystal_size_max 0.200
_exptl_crystal_size_mid 0.130
_exptl_crystal_size_min 0.120
_refine_diff_density_max 0.232
_refine_diff_density_min -0.239
_refine_diff_density_rms 0.042
_refine_ls_extinction_coef .
_refine_ls_extinction_method none
_refine_ls_goodness_of_fit_ref 1.061
_refine_ls_hydrogen_treatment constr
_refine_ls_matrix_type full
_refine_ls_number_parameters 214
_refine_ls_number_reflns 2125
_refine_ls_number_restraints 0
_refine_ls_restrained_S_all 1.061
_refine_ls_R_factor_all 0.0590
_refine_ls_R_factor_gt 0.0475
_refine_ls_shift/su_max 0.062
_refine_ls_shift/su_mean 0.007
_refine_ls_structure_factor_coef Fsqd
_refine_ls_weighting_details 'w=1/[\s^2^(Fo^2^)+(0.0601P)^2^+0.4622P] where P=(Fo^2^+2Fc^2^)/3'
_refine_ls_weighting_scheme calc
_refine_ls_wR_factor_gt 0.1197
_refine_ls_wR_factor_ref 0.1262
_reflns_Friedel_coverage 0.000
_reflns_Friedel_fraction_full .
_reflns_Friedel_fraction_max .
_reflns_number_gt 1691
_reflns_number_total 2125
_reflns_threshold_expression 'I > 2\s(I)'
_cod_data_source_file suppl_ncrs-2018-0527_suppl.cif
_cod_data_source_block 3687_0m
_cod_original_sg_symbol_H-M 'P 21/n'
_cod_original_formula_sum 'C16 H28 N4, 2(F6 P)'
_cod_database_code 8105796
_shelx_space_group_comment
;
The symmetry employed for this shelxl refinement is uniquely defined
by the following loop, which should always be used as a source of
symmetry information in preference to the above space-group names.
They are only intended as comments.
;
_shelx_estimated_absorpt_t_min 0.874
_shelx_estimated_absorpt_t_max 0.922

loop_
_space_group_symop_operation_xyz
'x, y, z'
'-x+1/2, y+1/2, -z+1/2'
'-x, -y, -z'
'x-1/2, -y-1/2, z-1/2'

loop_
_atom_site_label
_atom_site_type_symbol
_atom_site_fract_x
_atom_site_fract_y
_atom_site_fract_z
_atom_site_U_iso_or_equiv
_atom_site_adp_type
_atom_site_occupancy
_atom_site_site_symmetry_order
_atom_site_calc_flag
_atom_site_refinement_flags_posn
_atom_site_refinement_flags_adp
_atom_site_refinement_flags_occupancy
_atom_site_disorder_assembly
_atom_site_disorder_group
C1 C 0.7923(3) 0.12721(14) 0.7499(3) 0.0575(6) Uani 1 1 d . . . A 4
H1 H 0.7552 0.1365 0.6422 0.069 Uiso 1 1 calc R U . A 4
C2 C 0.7987(3) 0.11004(16) 0.9873(3) 0.0672(7) Uani 1 1 d . . . A 4
H2 H 0.7661 0.1054 1.0730 0.081 Uiso 1 1 calc R U . A 4
C3 C 0.9506(3) 0.10413(17) 0.9903(3) 0.0677(7) Uani 1 1 d . . . A 4
H3 H 1.0435 0.0943 1.0785 0.081 Uiso 1 1 calc R U . A 4
C4 C 1.0899(3) 0.11948(17) 0.7957(3) 0.0705(7) Uani 1 1 d . . . A 4
H4A H 1.1727 0.0822 0.8619 0.085 Uiso 1 1 calc R U . A 4
H4B H 1.1340 0.1751 0.8149 0.085 Uiso 1 1 calc R U . A 4
C5 C 1.0557(3) 0.09795(17) 0.6285(3) 0.0692(7) Uani 1 1 d . . . A 4
H5A H 1.1514 0.1112 0.6041 0.083 Uiso 1 1 calc R U . A 4
H5B H 0.9672 0.1327 0.5632 0.083 Uiso 1 1 calc R U . A 4
C6 C 1.0109(3) 0.00919(17) 0.5847(3) 0.0653(7) Uani 1 1 d . . . A 4
H6A H 0.9103 -0.0035 0.6008 0.078 Uiso 1 1 calc R U . A 4
H6B H 1.0958 -0.0263 0.6533 0.078 Uiso 1 1 calc R U . A 4
C7 C 0.5235(3) 0.13844(18) 0.7799(3) 0.0698(7) Uani 1 1 d . . . A 4
H7A H 0.4757 0.1041 0.8391 0.084 Uiso 1 1 calc R U . A 4
H7B H 0.4751 0.1227 0.6703 0.084 Uiso 1 1 calc R U . A 4
C8 C 0.4863(4) 0.2258(2) 0.7974(5) 0.1031(12) Uani 1 1 d . . . A 4
H8A H 0.5316 0.2411 0.9062 0.155 Uiso 1 1 calc R U . A 4
H8B H 0.3701 0.2335 0.7589 0.155 Uiso 1 1 calc R U . A 4
H8C H 0.5328 0.2599 0.7383 0.155 Uiso 1 1 calc R U . A 4
N1 N 0.9453(2) 0.11507(11) 0.8413(2) 0.0543(5) Uani 1 1 d . . . A 4
N2 N 0.6998(2) 0.12405(11) 0.8359(2) 0.0530(5) Uani 1 1 d . . . A 4
P1 P 0.47114(8) 0.12475(4) 0.26721(7) 0.0611(3) Uani 1 1 d . . . B 4
F1A F 0.5814(5) 0.0605(3) 0.3840(5) 0.117(2) Uani 0.779(10) 1 d . . P C 1
F2A F 0.3524(7) 0.1910(4) 0.1550(8) 0.111(2) Uani 0.694(14) 1 d . . P D 1
F3A F 0.6207(8) 0.1665(3) 0.2408(10) 0.120(3) Uani 0.666(16) 1 d . . P E 1
F4A F 0.3188(4) 0.0808(3) 0.2762(8) 0.137(2) Uani 0.770(9) 1 d . . P F 1
F5A F 0.4945(8) 0.1866(2) 0.4046(3) 0.1095(17) Uani 0.770(9) 1 d . . P F 1
F6A F 0.4712(16) 0.0674(5) 0.1278(9) 0.128(3) Uani 0.62(2) 1 d . . P G 1
F1B F 0.609(2) 0.100(3) 0.235(3) 0.236(15) Uani 0.221(10) 1 d . . P C 2
F2B F 0.366(4) 0.1624(16) 0.344(3) 0.299(17) Uani 0.306(14) 1 d . . P D 2
F3B F 0.428(4) 0.1858(10) 0.1385(16) 0.193(13) Uani 0.334(16) 1 d . . P E 2
F4B F 0.502(4) 0.0617(12) 0.397(2) 0.195(17) Uani 0.230(9) 1 d . . P F 2
F5B F 0.631(2) 0.1746(11) 0.358(3) 0.165(12) Uani 0.230(9) 1 d . . P C 2
F6B F 0.389(4) 0.0635(7) 0.140(2) 0.179(10) Uani 0.38(2) 1 d . . P G 2

loop_
_atom_site_aniso_label
_atom_site_aniso_U_11
_atom_site_aniso_U_22
_atom_site_aniso_U_33
_atom_site_aniso_U_23
_atom_site_aniso_U_13
_atom_site_aniso_U_12
C1 0.0537(13) 0.0714(16) 0.0470(12) -0.0031(11) 0.0176(10) -0.0002(11)
C2 0.0698(16) 0.0842(18) 0.0499(13) 0.0041(12) 0.0244(12) 0.0076(13)
C3 0.0645(15) 0.0834(18) 0.0475(13) -0.0036(12) 0.0109(11) 0.0105(13)
C4 0.0527(13) 0.0854(19) 0.0773(17) -0.0170(14) 0.0284(13) -0.0046(12)
C5 0.0622(15) 0.0819(17) 0.0714(16) -0.0023(14) 0.0336(13) -0.0029(13)
C6 0.0617(14) 0.0775(17) 0.0591(14) 0.0000(12) 0.0248(12) 0.0052(12)
C7 0.0514(13) 0.0859(19) 0.0741(17) 0.0027(14) 0.0251(12) 0.0025(12)
C8 0.0762(19) 0.085(2) 0.158(3) 0.025(2) 0.054(2) 0.0227(16)
N1 0.0510(10) 0.0576(11) 0.0531(11) -0.0110(8) 0.0175(8) 0.0000(8)
N2 0.0508(10) 0.0561(11) 0.0520(10) -0.0021(8) 0.0186(8) 0.0009(8)
P1 0.0573(4) 0.0686(5) 0.0514(4) 0.0028(3) 0.0127(3) -0.0051(3)
F1A 0.105(3) 0.108(3) 0.097(4) 0.020(2) -0.014(2) 0.030(2)
F2A 0.121(3) 0.088(2) 0.092(4) 0.012(2) 0.001(2) 0.028(2)
F3A 0.111(4) 0.128(4) 0.150(6) -0.020(4) 0.085(4) -0.046(3)
F4A 0.077(2) 0.157(4) 0.177(5) 0.045(3) 0.045(2) -0.026(2)
F5A 0.162(4) 0.105(2) 0.0621(16) -0.0141(13) 0.0414(19) 0.011(2)
F6A 0.216(8) 0.101(3) 0.097(4) -0.034(3) 0.094(6) -0.030(4)
F1B 0.114(14) 0.38(4) 0.27(3) -0.02(3) 0.135(17) 0.01(2)
F2B 0.34(3) 0.29(3) 0.37(3) -0.02(2) 0.25(3) 0.13(3)
F3B 0.35(4) 0.144(9) 0.075(6) 0.062(6) 0.063(13) 0.057(13)
F4B 0.42(5) 0.091(10) 0.097(11) 0.016(7) 0.12(2) -0.079(18)
F5B 0.134(13) 0.138(12) 0.150(15) 0.032(12) -0.036(13) -0.080(10)
F6B 0.228(16) 0.076(4) 0.112(9) 0.001(6) -0.085(9) -0.019(7)

loop_
_atom_type_symbol
_atom_type_description
_atom_type_scat_dispersion_real
_atom_type_scat_dispersion_imag
_atom_type_scat_source
C C 0.0033 0.0016 'International Tables Vol C Tables 4.2.6.8 and 6.1.1.4'
H H 0.0000 0.0000 'International Tables Vol C Tables 4.2.6.8 and 6.1.1.4'
N N 0.0061 0.0033 'International Tables Vol C Tables 4.2.6.8 and 6.1.1.4'
F F 0.0171 0.0103 'International Tables Vol C Tables 4.2.6.8 and 6.1.1.4'
P P 0.1023 0.0942 'International Tables Vol C Tables 4.2.6.8 and 6.1.1.4'

loop_
_geom_angle_atom_site_label_1
_geom_angle_atom_site_label_2
_geom_angle_atom_site_label_3
_geom_angle
_geom_angle_site_symmetry_1
_geom_angle_site_symmetry_3
N1 C1 N2 109.0(2) . .
C3 C2 N2 107.5(2) . .
C2 C3 N1 107.5(2) . .
N1 C4 C5 113.8(2) . .
C4 C5 C6 115.7(2) . .
C5 C6 C6 112.5(3) . 3_756
N2 C7 C8 111.3(2) . .
C1 N1 C3 108.2(2) . .
C1 N1 C4 126.9(2) . .
C3 N1 C4 124.7(2) . .
C1 N2 C2 107.8(2) . .
C1 N2 C7 126.0(2) . .
C2 N2 C7 126.0(2) . .

loop_
_geom_bond_atom_site_label_1
_geom_bond_atom_site_label_2
_geom_bond_distance
_geom_bond_site_symmetry_2
C1 N1 1.316(3) .
C1 N2 1.320(3) .
C2 C3 1.328(3) .
C2 N2 1.360(3) .
C3 N1 1.357(3) .
C4 N1 1.476(3) .
C4 C5 1.487(3) .
C5 C6 1.504(4) .
C6 C6 1.518(5) 3_756
C7 N2 1.464(3) .
C7 C8 1.472(4) .
F1B F5B 1.62(5) .
